data_2205850
loop_
_publ_author_name
'Lei Wang'
'Jing-Ping Zhang'
'Bin Zhang'

_publ_section_title
;
 Bis[tetrakis(methylsulfanyl)tetrathiafulvalenium] oxalate dichloride
;
_journal_issue 6
_journal_name_full 'Acta Crystallographica Section E'
_journal_page_first o1674
_journal_page_last o1676
_journal_paper_doi 10.1107/S1600536805014121
_journal_volume 61
_journal_year 2005
_chemical_formula_iupac '2C10 H12 S8 2+ , C2 O4 2- , 2Cl -'
_chemical_formula_moiety '2C10 H12 S8 2+ , C2 O4 2- , 2Cl -'
_chemical_formula_sum 'C22 H24 Cl2 O4 S16'
_chemical_formula_weight 936.28
_chemical_name_systematic
;
Bis[tetrakis(methylsulfanyl)tetrathiafulvalenium] oxalate dichloride
;
_space_group_IT_number 14
_symmetry_cell_setting monoclinic
_symmetry_space_group_name_Hall '-P 2ybc'
_symmetry_space_group_name_H-M 'P 1 21/c 1'
_atom_sites_solution_hydrogens geom
_atom_sites_solution_primary direct
_atom_sites_solution_secondary difmap
_audit_creation_method SHELXL97
_cell_angle_alpha 90.00
_cell_angle_beta 90.9850(10)
_cell_angle_gamma 90.00
_cell_formula_units_Z 2
_cell_length_a 10.0277(2)
_cell_length_b 7.9202(2)
_cell_length_c 23.2669(6)
_cell_measurement_reflns_used 27130
_cell_measurement_temperature 296(2)
_cell_measurement_theta_max 27.49
_cell_measurement_theta_min 3.340
_cell_volume 1847.62(8)
_computing_cell_refinement 'SCALEPACK (Otwinowski & Minor, 1997)'
_computing_data_collection 'COLLECT (Nonius, 1997--2000)'
_computing_data_reduction 'DENZO (Otwinowski & Minor, 1997) and SCALEPACK'
_computing_molecular_graphics 'XP (Bruker, 1998)'
_computing_publication_material SHELXL97
_computing_structure_refinement 'SHELXL97 (Sheldrick, 1997)'
_computing_structure_solution 'SHELXS97 (Sheldrick, 1997)'
_diffrn_ambient_temperature 296(2)
_diffrn_detector_area_resol_mean 9
_diffrn_measured_fraction_theta_full 0.985
_diffrn_measured_fraction_theta_max 0.985
_diffrn_measurement_device_type 'Nonius KappaCCD area-detector'
_diffrn_measurement_method '\f and \w'
_diffrn_radiation_monochromator graphite
_diffrn_radiation_source 'fine-focus sealed tube'
_diffrn_radiation_type MoK\a
_diffrn_radiation_wavelength 0.71073
_diffrn_reflns_av_R_equivalents 0.0757
_diffrn_reflns_av_sigmaI/netI 0.0861
_diffrn_reflns_limit_h_max 13
_diffrn_reflns_limit_h_min -12
_diffrn_reflns_limit_k_max 10
_diffrn_reflns_limit_k_min -10
_diffrn_reflns_limit_l_max 30
_diffrn_reflns_limit_l_min -30
_diffrn_reflns_number 24473
_diffrn_reflns_theta_full 27.65
_diffrn_reflns_theta_max 27.65
_diffrn_reflns_theta_min 3.50
_diffrn_standards_number 0
_exptl_absorpt_coefficient_mu 1.111
_exptl_absorpt_correction_T_max 0.8970
_exptl_absorpt_correction_T_min 0.8250
_exptl_absorpt_correction_type multi-scan
_exptl_absorpt_process_details '(Blessing, 1995)'
_exptl_crystal_colour black
_exptl_crystal_density_diffrn 1.683
_exptl_crystal_density_method 'not measured'
_exptl_crystal_description block
_exptl_crystal_F_000 956
_exptl_crystal_size_max 0.18
_exptl_crystal_size_mid 0.17
_exptl_crystal_size_min 0.10
_refine_diff_density_max 0.42
_refine_diff_density_min -0.53
_refine_ls_extinction_method none
_refine_ls_goodness_of_fit_ref 0.91
_refine_ls_hydrogen_treatment constr
_refine_ls_matrix_type full
_refine_ls_number_parameters 199
_refine_ls_number_reflns 4255
_refine_ls_number_restraints 0
_refine_ls_restrained_S_all 0.91
_refine_ls_R_factor_all 0.111
_refine_ls_R_factor_gt 0.039
_refine_ls_shift/su_max 0.001
_refine_ls_shift/su_mean 0.000
_refine_ls_structure_factor_coef Fsqd
_refine_ls_weighting_details 'calc w = 1/[\s^2^(Fo^2^)+(0.0398P)^2^] where P = (Fo^2^+2Fc^2^)/3'
_refine_ls_weighting_scheme calc
_refine_ls_wR_factor_gt 0.081
_refine_ls_wR_factor_ref 0.093
_reflns_number_gt 2090
_reflns_number_total 4255
_reflns_threshold_expression I>2\s(I)
_cod_data_source_file at6006.cif
_cod_data_source_block I
_cod_original_sg_symbol_H-M 'P 21/c'
_cod_database_code 2205850
_cod_database_fobs_code 2205850

loop_
_symmetry_equiv_pos_as_xyz
'x, y, z'
'-x, y+1/2, -z+1/2'
'-x, -y, -z'
'x, -y-1/2, z-1/2'

loop_
_atom_site_label
_atom_site_fract_x
_atom_site_fract_y
_atom_site_fract_z
_atom_site_U_iso_or_equiv
_atom_site_adp_type
_atom_site_calc_flag
_atom_site_refinement_flags
_atom_site_occupancy
_atom_site_type_symbol
Cl1 -0.02175(9) 0.76906(12) 0.33706(4) 0.0735(3) Uani d . 1 Cl
S1 0.61009(7) 0.57673(10) 0.36766(3) 0.0449(2) Uani d . 1 S
S2 0.32218(7) 0.57273(10) 0.38137(3) 0.0441(2) Uani d . 1 S
S3 0.64634(7) 0.74126(10) 0.49407(3) 0.0412(2) Uani d . 1 S
S4 0.35783(7) 0.72968(10) 0.50834(3) 0.0410(2) Uani d . 1 S
S5 0.58997(8) 0.41284(13) 0.25021(4) 0.0613(3) Uani d . 1 S
S6 0.27490(8) 0.41386(12) 0.26387(3) 0.0564(3) Uani d . 1 S
S7 0.69007(8) 0.93152(11) 0.60582(3) 0.0525(2) Uani d . 1 S
S8 0.37461(7) 0.91132(11) 0.62290(3) 0.0503(2) Uani d . 1 S
O1 0.0184(4) 0.6982(5) 0.47481(18) 0.1500(16) Uani d . 1 O
O2 -0.0339(4) 0.4778(6) 0.42835(13) 0.1626(18) Uani d . 1 O
C1 0.4771(3) 0.6190(4) 0.41072(12) 0.0376(7) Uani d . 1 C
C2 0.4924(2) 0.6877(4) 0.46525(12) 0.0371(7) Uani d . 1 C
C3 0.5162(3) 0.4894(4) 0.31176(11) 0.0389(7) Uani d . 1 C
C4 0.3820(3) 0.4880(4) 0.31787(11) 0.0391(7) Uani d . 1 C
C5 0.5845(3) 0.8377(4) 0.55535(11) 0.0348(7) Uani d . 1 C
C6 0.4500(3) 0.8308(4) 0.56181(11) 0.0374(7) Uani d . 1 C
C7 0.7631(3) 0.4249(4) 0.26666(13) 0.0625(10) Uani d . 1 C
H7A 0.8128 0.3846 0.2345 0.094 Uiso calc R 1 H
H7B 0.7831 0.3567 0.2998 0.094 Uiso calc R 1 H
H7C 0.7870 0.5401 0.2746 0.094 Uiso calc R 1 H
C8 0.1231(3) 0.3760(5) 0.30084(13) 0.0649(10) Uani d . 1 C
H8A 0.0567 0.3343 0.2742 0.097 Uiso calc R 1 H
H8B 0.0925 0.4794 0.3176 0.097 Uiso calc R 1 H
H8C 0.1384 0.2938 0.3306 0.097 Uiso calc R 1 H
C9 0.8474(3) 0.9385(4) 0.57050(13) 0.0580(10) Uani d . 1 C
H9A 0.9130 0.9890 0.5956 0.087 Uiso calc R 1 H
H9B 0.8388 1.0044 0.5360 0.087 Uiso calc R 1 H
H9C 0.8746 0.8259 0.5610 0.087 Uiso calc R 1 H
C10 0.2012(3) 0.9018(5) 0.60364(14) 0.0667(11) Uani d . 1 C
H10A 0.1493 0.9437 0.6349 0.100 Uiso calc R 1 H
H10B 0.1766 0.7870 0.5956 0.100 Uiso calc R 1 H
H10C 0.1847 0.9697 0.5701 0.100 Uiso calc R 1 H
C11 -0.0038(4) 0.5488(6) 0.47230(16) 0.0704(11) Uani d . 1 C

loop_
_atom_site_aniso_label
_atom_site_aniso_U_11
_atom_site_aniso_U_22
_atom_site_aniso_U_33
_atom_site_aniso_U_12
_atom_site_aniso_U_13
_atom_site_aniso_U_23
Cl1 0.1048(8) 0.0686(7) 0.0467(5) 0.0092(6) -0.0090(5) 0.0026(5)
S1 0.0384(4) 0.0548(6) 0.0416(5) -0.0017(4) 0.0020(3) -0.0116(4)
S2 0.0363(4) 0.0563(6) 0.0394(4) 0.0006(4) -0.0032(3) -0.0107(4)
S3 0.0336(4) 0.0498(6) 0.0401(4) -0.0006(4) -0.0011(3) -0.0100(4)
S4 0.0333(4) 0.0505(6) 0.0391(4) 0.0025(4) -0.0022(3) -0.0081(4)
S5 0.0558(5) 0.0863(8) 0.0419(5) 0.0015(5) 0.0073(4) -0.0186(5)
S6 0.0550(5) 0.0780(7) 0.0361(5) -0.0129(5) -0.0040(4) -0.0111(4)
S7 0.0468(5) 0.0652(6) 0.0450(5) -0.0015(4) -0.0089(4) -0.0157(4)
S8 0.0478(5) 0.0632(6) 0.0399(5) 0.0052(4) 0.0036(4) -0.0119(4)
O1 0.160(3) 0.073(2) 0.219(4) 0.006(2) 0.076(3) 0.058(3)
O2 0.174(3) 0.260(5) 0.0533(19) -0.050(3) -0.003(2) -0.046(3)
C1 0.0322(15) 0.0390(19) 0.0414(18) 0.0012(14) -0.0042(13) -0.0025(14)
C2 0.0323(16) 0.038(2) 0.0409(17) 0.0013(13) -0.0032(13) 0.0014(14)
C3 0.0490(19) 0.0375(19) 0.0302(16) 0.0006(15) 0.0022(14) -0.0018(14)
C4 0.0459(18) 0.039(2) 0.0318(16) -0.0030(15) -0.0012(13) -0.0014(14)
C5 0.0374(17) 0.0347(19) 0.0322(16) 0.0011(13) -0.0035(13) -0.0023(13)
C6 0.0439(18) 0.038(2) 0.0300(16) 0.0039(14) -0.0019(14) -0.0008(13)
C7 0.054(2) 0.074(3) 0.060(2) 0.0002(18) 0.0201(18) -0.0013(19)
C8 0.0425(18) 0.100(3) 0.052(2) 0.0005(19) -0.0097(16) -0.011(2)
C9 0.0415(18) 0.071(3) 0.061(2) -0.0092(17) -0.0115(16) -0.0061(18)
C10 0.0445(19) 0.099(3) 0.057(2) 0.0158(19) 0.0072(16) -0.013(2)
C11 0.058(2) 0.089(4) 0.064(3) -0.001(2) 0.016(2) 0.011(2)

loop_
_atom_type_symbol
_atom_type_description
_atom_type_scat_dispersion_real
_atom_type_scat_dispersion_imag
_atom_type_scat_source
C C 0.0033 0.0016 'International Tables Vol C Tables 4.2.6.8 and 6.1.1.4'
H H 0.0000 0.0000 'International Tables Vol C Tables 4.2.6.8 and 6.1.1.4'
O O 0.0106 0.0060 'International Tables Vol C Tables 4.2.6.8 and 6.1.1.4'
S S 0.1246 0.1234 'International Tables Vol C Tables 4.2.6.8 and 6.1.1.4'
Cl Cl 0.1484 0.1585 'International Tables Vol C Tables 4.2.6.8 and 6.1.1.4'

loop_
_geom_angle_atom_site_label_1
_geom_angle_atom_site_label_2
_geom_angle_atom_site_label_3
_geom_angle_site_symmetry_3
_geom_angle
_geom_angle_publ_flag
C1 S1 C3 . 95.64(13) y
C1 S2 C4 . 95.55(14) y
C2 S3 C5 . 95.57(13) y
C2 S4 C6 . 95.36(13) y
C3 S5 C7 . 103.46(14) y
C4 S6 C8 . 103.27(14) y
C5 S7 C9 . 103.57(13) y
C6 S8 C10 . 102.34(14) y
C2 C1 S1 . 122.4(2) y
C2 C1 S2 . 122.0(2) y
S1 C1 S2 . 115.54(16) y
C1 C2 S3 . 122.4(2) y
C1 C2 S4 . 122.1(2) y
S3 C2 S4 . 115.45(16) y
C4 C3 S5 . 121.5(2) y
C4 C3 S1 . 116.8(2) y
S5 C3 S1 . 121.67(16) y
C3 C4 S2 . 116.3(2) y
C3 C4 S6 . 121.9(2) y
S2 C4 S6 . 121.71(16) y
C6 C5 S7 . 122.5(2) y
C6 C5 S3 . 116.1(2) y
S7 C5 S3 . 121.35(15) y
C5 C6 S4 . 117.2(2) y
C5 C6 S8 . 121.3(2) y
S4 C6 S8 . 121.41(16) y
S5 C7 H7A . 109.5 ?
S5 C7 H7B . 109.5 ?
H7A C7 H7B . 109.5 ?
S5 C7 H7C . 109.5 ?
H7A C7 H7C . 109.5 ?
H7B C7 H7C . 109.5 ?
S6 C8 H8A . 109.5 ?
S6 C8 H8B . 109.5 ?
H8A C8 H8B . 109.5 ?
S6 C8 H8C . 109.5 ?
H8A C8 H8C . 109.5 ?
H8B C8 H8C . 109.5 ?
S7 C9 H9A . 109.5 ?
S7 C9 H9B . 109.5 ?
H9A C9 H9B . 109.5 ?
S7 C9 H9C . 109.5 ?
H9A C9 H9C . 109.5 ?
H9B C9 H9C . 109.5 ?
S8 C10 H10A . 109.5 ?
S8 C10 H10B . 109.5 ?
H10A C10 H10B . 109.5 ?
S8 C10 H10C . 109.5 ?
H10A C10 H10C . 109.5 ?
H10B C10 H10C . 109.5 ?
O2 C11 O1 . 123.0(5) ?
O2 C11 C11 3_566 119.9(6) y
O1 C11 C11 3_566 117.2(6) y

loop_
_geom_bond_atom_site_label_1
_geom_bond_atom_site_label_2
_geom_bond_site_symmetry_2
_geom_bond_distance
_geom_bond_publ_flag
S1 C1 . 1.715(3) y
S1 C3 . 1.736(3) y
S2 C1 . 1.725(3) y
S2 C4 . 1.739(3) y
S3 C2 . 1.725(3) y
S3 C5 . 1.741(3) y
S4 C2 . 1.727(3) y
S4 C6 . 1.733(3) y
S5 C3 . 1.733(3) y
S5 C7 . 1.774(3) y
S6 C4 . 1.741(3) y
S6 C8 . 1.787(3) y
S7 C5 . 1.735(3) y
S7 C9 . 1.792(3) y
S8 C6 . 1.742(3) y
S8 C10 . 1.790(3) y
O1 C11 . 1.205(5) y
O2 C11 . 1.201(5) y
C1 C2 . 1.387(4) y
C3 C4 . 1.355(4) y
C5 C6 . 1.360(4) y
C7 H7A . 0.9600 ?
C7 H7B . 0.9600 ?
C7 H7C . 0.9600 ?
C8 H8A . 0.9600 ?
C8 H8B . 0.9600 ?
C8 H8C . 0.9600 ?
C9 H9A . 0.9600 ?
C9 H9B . 0.9600 ?
C9 H9C . 0.9600 ?
C10 H10A . 0.9600 ?
C10 H10B . 0.9600 ?
C10 H10C . 0.9600 ?
C11 C11 3_566 1.504(7) ?

loop_
_geom_hbond_atom_site_label_D
_geom_hbond_atom_site_label_H
_geom_hbond_atom_site_label_A
_geom_hbond_site_symmetry_A
_geom_hbond_distance_DH
_geom_hbond_distance_HA
_geom_hbond_distance_DA
_geom_hbond_angle_DHA
_geom_hbond_publ_flag
C8 H8B Cl1 . 0.96 2.61 3.543(4) 165 yes
C8 H8A Cl1 2_545 0.96 2.66 3.454(3) 141 yes
C7 H7A Cl1 2_645 0.96 2.85 3.780(3) 163 yes
C9 H9A Cl1 3_676 0.96 2.69 3.594(3) 157 yes
C9 H9A Cl1 3_676 0.96 2.69 3.594(3) 157 yes
C8 H8C S7 3_666 0.96 2.87 3.744(4) 152 yes

loop_
_geom_torsion_atom_site_label_1
_geom_torsion_atom_site_label_2
_geom_torsion_atom_site_label_3
_geom_torsion_atom_site_label_4
_geom_torsion
C3 S1 C1 C2 177.5(3)
C3 S1 C1 S2 -3.3(2)
C4 S2 C1 C2 -177.7(2)
C4 S2 C1 S1 3.1(2)
S1 C1 C2 S3 1.5(4)
S2 C1 C2 S3 -177.72(16)
S1 C1 C2 S4 -179.92(16)
S2 C1 C2 S4 0.9(4)
C5 S3 C2 C1 173.1(2)
C5 S3 C2 S4 -5.57(19)
C6 S4 C2 C1 -173.4(2)
C6 S4 C2 S3 5.29(19)
C7 S5 C3 C4 -174.7(3)
C7 S5 C3 S1 7.1(2)
C1 S1 C3 C4 2.3(3)
C1 S1 C3 S5 -179.46(18)
S5 C3 C4 S2 -178.80(16)
S1 C3 C4 S2 -0.5(3)
S5 C3 C4 S6 -1.4(4)
S1 C3 C4 S6 176.86(16)
C1 S2 C4 C3 -1.5(3)
C1 S2 C4 S6 -178.88(19)
C8 S6 C4 C3 162.0(3)
C8 S6 C4 S2 -20.7(2)
C9 S7 C5 C6 -170.1(3)
C9 S7 C5 S3 11.7(2)
C2 S3 C5 C6 3.7(2)
C2 S3 C5 S7 -178.03(18)
S7 C5 C6 S4 -178.89(15)
S3 C5 C6 S4 -0.7(3)
S7 C5 C6 S8 -1.9(4)
S3 C5 C6 S8 176.37(15)
C2 S4 C6 C5 -2.8(3)
C2 S4 C6 S8 -179.79(18)
C10 S8 C6 C5 170.7(3)
C10 S8 C6 S4 -12.4(2)
